data_8107670
loop_
_publ_author_name
'Zhao, Wen-Ze'
'Tian, Hua'

_publ_section_title
;
 Crystal structure of
 Zn2[(1,1&#x2032;-(hexane-1,6-diyl)bis(3-(pyridin-3-yl)urea))&#x00B7;(H2O)2&#x00B7;(DMF)2&#x00B7;(SO4)2],
 C24H50N8O18S2Zn2
;
_journal_issue 6
_journal_name_full 'Zeitschrift f\"ur Kristallographie - New Crystal Structures'
_journal_page_first 1097
_journal_page_last 1099
_journal_paper_doi 10.1515/ncrs-2023-0337
_journal_volume 238
_journal_year 2023
_chemical_formula_moiety 'C24 H50 N8 O18 S2 Zn2'
_chemical_formula_sum 'C24 H50 N8 O18 S2 Zn2'
_chemical_formula_weight 933.58
_space_group_crystal_system triclinic
_space_group_IT_number 2
_space_group_name_Hall '-P 1'
_space_group_name_H-M_alt 'P -1'
_atom_sites_solution_hydrogens mixed
_cell_angle_alpha 97.512(2)
_cell_angle_beta 100.089(2)
_cell_angle_gamma 94.156(2)
_cell_formula_units_Z 1
_cell_length_a 7.9797(5)
_cell_length_b 10.4923(6)
_cell_length_c 11.4835(7)
_cell_measurement_reflns_used 1500
_cell_measurement_temperature 293(2)
_cell_measurement_theta_max 28.17
_cell_measurement_theta_min 2.71
_cell_volume 933.98(10)
_computing_cell_refinement 'SAINT (Brucker, 2012)[2]'
_computing_data_collection 'APEX2 (Brucker, 2012)[2]'
_computing_data_reduction 'SAINT (Brucker, 2012)[2]'
_computing_molecular_graphics 'Diamond 4.0[4]'
_computing_publication_material 'Olex2 (Dolomanov et al., 2009)[1]'
_computing_structure_refinement 'ShelXL (Sheldrick, 2015)[3]'
_diffrn_ambient_temperature 293(2)
_diffrn_measured_fraction_theta_full 0.974
_diffrn_measured_fraction_theta_max 0.974
_diffrn_measurement_device_type 'Bruker APEX-II CCD'
_diffrn_measurement_method '\f and \w scans'
_diffrn_radiation_type MoK\a
_diffrn_radiation_wavelength 0.71073
_diffrn_reflns_av_R_equivalents 0.0283
_diffrn_reflns_av_unetI/netI 0.0373
_diffrn_reflns_Laue_measured_fraction_full 0.974
_diffrn_reflns_Laue_measured_fraction_max 0.974
_diffrn_reflns_limit_h_max 9
_diffrn_reflns_limit_h_min -9
_diffrn_reflns_limit_k_max 12
_diffrn_reflns_limit_k_min -12
_diffrn_reflns_limit_l_max 13
_diffrn_reflns_limit_l_min -12
_diffrn_reflns_number 7866
_diffrn_reflns_point_group_measured_fraction_full 0.974
_diffrn_reflns_point_group_measured_fraction_max 0.974
_diffrn_reflns_theta_full 24.982
_diffrn_reflns_theta_max 24.982
_diffrn_reflns_theta_min 1.821
_exptl_absorpt_coefficient_mu 1.481
_exptl_absorpt_correction_T_max 0.9799
_exptl_absorpt_correction_T_min 0.9782
_exptl_absorpt_correction_type multi-scan
_exptl_crystal_colour colourless
_exptl_crystal_density_diffrn 1.660
_exptl_crystal_density_method 'not measured'
_exptl_crystal_description block
_exptl_crystal_F_000 486
_exptl_crystal_size_max 0.2
_exptl_crystal_size_mid 0.17
_exptl_crystal_size_min 0.14
_refine_diff_density_max 0.703
_refine_diff_density_min -0.396
_refine_diff_density_rms 0.090
_refine_ls_extinction_coef .
_refine_ls_extinction_method none
_refine_ls_goodness_of_fit_ref 1.110
_refine_ls_hydrogen_treatment mixed
_refine_ls_matrix_type full
_refine_ls_number_parameters 255
_refine_ls_number_reflns 3200
_refine_ls_number_restraints 0
_refine_ls_restrained_S_all 1.110
_refine_ls_R_factor_all 0.0465
_refine_ls_R_factor_gt 0.0382
_refine_ls_shift/su_max 0.001
_refine_ls_shift/su_mean 0.000
_refine_ls_structure_factor_coef Fsqd
_refine_ls_weighting_details 'w=1/[\s^2^(Fo^2^)+(0.0654P)^2^+0.8247P] where P=(Fo^2^+2Fc^2^)/3'
_refine_ls_weighting_scheme calc
_refine_ls_wR_factor_gt 0.1047
_refine_ls_wR_factor_ref 0.1202
_reflns_Friedel_coverage 0.000
_reflns_Friedel_fraction_full .
_reflns_Friedel_fraction_max .
_reflns_number_gt 2755
_reflns_number_total 3200
_reflns_threshold_expression 'I > 2\s(I)'
_cod_data_source_file suppl_j_ncrs-2023-0337_suppl_001.cif
_cod_data_source_block s
_cod_database_code 8107670
_shelx_space_group_comment
;
The symmetry employed for this shelxl refinement is uniquely defined
by the following loop, which should always be used as a source of
symmetry information in preference to the above space-group names.
They are only intended as comments.
;
_shelx_estimated_absorpt_t_max 0.819
_shelx_estimated_absorpt_t_min 0.756
_olex2_refinement_description
;
1. Fixed Uiso
 At 1.2 times of:
  All C(H) groups, All C(H,H) groups, All N(H) groups
 At 1.5 times of:
  All C(H,H,H) groups, All O(H) groups, All O(H,H) groups
2.a Rotating group:
 O5(H5A), O6(H6A), O7(H7C,H7D)
2.b Secondary CH2 refined with riding coordinates:
 C7(H7A,H7B), C8(H8A,H8B), C9(H9A,H9B)
2.c Me refined with riding coordinates:
 C10(H10A,H10B,H10C), C11(H11A,H11B,H11C)
2.d Aromatic/amide H refined with riding coordinates:
 C1(H1), C2(H2), C3(H3), C5(H5), C12(H12), N3(H3A), N4(H4)
;
_olex2_submission_special_instructions 'No special instructions were received'

loop_
_space_group_symop_operation_xyz
'x, y, z'
'-x, -y, -z'

loop_
_atom_site_label
_atom_site_type_symbol
_atom_site_fract_x
_atom_site_fract_y
_atom_site_fract_z
_atom_site_U_iso_or_equiv
_atom_site_adp_type
_atom_site_occupancy
_atom_site_site_symmetry_order
_atom_site_calc_flag
_atom_site_refinement_flags_posn
_atom_site_refinement_flags_adp
_atom_site_refinement_flags_occupancy
_atom_site_disorder_assembly
_atom_site_disorder_group
C1 C 0.2052(5) -0.4475(4) 0.5896(4) 0.0425(10) Uani 1 1 d . . . . .
H1 H 0.0954 -0.4273 0.5610 0.051 Uiso 1 1 calc R . . . .
C2 C 0.2347(5) -0.5778(4) 0.5857(4) 0.0425(10) Uani 1 1 d . . . . .
H2 H 0.1470 -0.6433 0.5554 0.051 Uiso 1 1 calc R . . . .
C3 C 0.3960(5) -0.6048(4) 0.6276(4) 0.0400(10) Uani 1 1 d . . . . .
H3 H 0.4182 -0.6906 0.6276 0.048 Uiso 1 1 calc R . . . .
C4 C 0.5280(5) -0.5089(4) 0.6702(3) 0.0316(8) Uani 1 1 d . . . . .
C5 C 0.4864(5) -0.3818(4) 0.6707(3) 0.0320(9) Uani 1 1 d . . . . .
H5 H 0.5725 -0.3147 0.6988 0.038 Uiso 1 1 calc R . . . .
C6 C 0.8346(5) -0.4657(4) 0.7694(3) 0.0320(9) Uani 1 1 d . . . . .
C7 C 1.1257(5) -0.4551(4) 0.8785(4) 0.0359(9) Uani 1 1 d . . . . .
H7A H 1.0999 -0.4003 0.9467 0.043 Uiso 1 1 calc R . . . .
H7B H 1.1717 -0.3995 0.8281 0.043 Uiso 1 1 calc R . . . .
C8 C 1.2589(5) -0.5405(4) 0.9221(4) 0.0380(9) Uani 1 1 d . . . . .
H8A H 1.2782 -0.6010 0.8554 0.046 Uiso 1 1 calc R . . . .
H8B H 1.2190 -0.5897 0.9795 0.046 Uiso 1 1 calc R . . . .
C9 C 1.4272(5) -0.4587(4) 0.9809(4) 0.0395(10) Uani 1 1 d . . . . .
H9A H 1.4611 -0.4044 0.9252 0.047 Uiso 1 1 calc R . . . .
H9B H 1.4086 -0.4026 1.0507 0.047 Uiso 1 1 calc R . . . .
C10 C 0.7090(6) -0.1217(5) 0.9892(4) 0.0495(12) Uani 1 1 d . . . . .
H10A H 0.8070 -0.0984 1.0521 0.074 Uiso 1 1 calc R . . . .
H10B H 0.6120 -0.1477 1.0226 0.074 Uiso 1 1 calc R . . . .
H10C H 0.7317 -0.1920 0.9336 0.074 Uiso 1 1 calc R . . . .
C11 C 0.7904(7) 0.1065(5) 0.9626(5) 0.0627(15) Uani 1 1 d . . . . .
H11A H 0.8761 0.0955 1.0295 0.094 Uiso 1 1 calc R . . . .
H11B H 0.8442 0.1231 0.8969 0.094 Uiso 1 1 calc R . . . .
H11C H 0.7282 0.1780 0.9847 0.094 Uiso 1 1 calc R . . . .
C12 C 0.5438(5) -0.0197(4) 0.8374(3) 0.0348(9) Uani 1 1 d . . . . .
H12 H 0.5293 0.0510 0.7967 0.042 Uiso 1 1 calc R . . . .
N1 N 0.6728(4) -0.0108(3) 0.9273(3) 0.0386(8) Uani 1 1 d . . . . .
N2 N 0.3258(4) -0.3525(3) 0.6321(3) 0.0322(7) Uani 1 1 d . . . . .
N3 N 0.6893(4) -0.5447(3) 0.7129(3) 0.0359(8) Uani 1 1 d . . . . .
H3A H 0.7000 -0.6262 0.7029 0.043 Uiso 1 1 calc R . . . .
N4 N 0.9696(4) -0.5265(3) 0.8119(3) 0.0358(8) Uani 1 1 d . . . . .
H4 H 0.9629 -0.6094 0.7992 0.043 Uiso 1 1 calc R . . . .
O1 O 0.3017(3) -0.1835(2) 0.3221(2) 0.0332(6) Uani 1 1 d . . . . .
O2 O 0.1760(3) 0.0086(2) 0.3853(2) 0.0311(6) Uani 1 1 d . . . . .
O3 O -0.0024(3) -0.1750(3) 0.2652(2) 0.0352(6) Uani 1 1 d . . . . .
O4 O 0.1210(3) -0.1854(2) 0.4695(2) 0.0288(6) Uani 1 1 d . . . . .
O5 O 0.4951(4) -0.1289(3) 0.5568(3) 0.0333(6) Uani 1 1 d . . . . .
H5A H 0.4633 -0.1374 0.4806 0.050 Uiso 1 1 d GR . . . .
O6 O 0.2550(4) 0.0506(3) 0.6395(3) 0.0321(6) Uani 1 1 d . . . . .
H6A H 0.1720 0.0833 0.6811 0.048 Uiso 1 1 d GR . . . .
O7 O 0.0580(3) -0.1626(3) 0.7150(2) 0.0348(6) Uani 1 1 d . . . . .
H7C H 0.0078 -0.2409 0.7029 0.052 Uiso 1 1 d GR . . . .
H7D H -0.0185 -0.1194 0.6783 0.052 Uiso 1 1 d GR . . . .
O8 O 0.4399(3) -0.1170(3) 0.8035(2) 0.0334(6) Uani 1 1 d . . . . .
O9 O 0.8409(4) -0.3468(2) 0.7824(3) 0.0402(7) Uani 1 1 d . . . . .
S1 S 0.14856(11) -0.13440(8) 0.35894(8) 0.0251(2) Uani 1 1 d . . . . .
Zn1 Zn 0.27788(5) -0.15537(4) 0.63905(4) 0.02635(17) Uani 1 1 d . . . . .
H6B H 0.222(5) 0.050(4) 0.577(4) 0.019(11) Uiso 1 1 d . . . . .
H5B H 0.581(6) -0.092(4) 0.576(4) 0.032(13) Uiso 1 1 d . . . . .

loop_
_atom_site_aniso_label
_atom_site_aniso_U_11
_atom_site_aniso_U_22
_atom_site_aniso_U_33
_atom_site_aniso_U_23
_atom_site_aniso_U_13
_atom_site_aniso_U_12
C1 0.026(2) 0.040(2) 0.058(3) 0.008(2) -0.003(2) 0.0053(19)
C2 0.029(2) 0.031(2) 0.059(3) 0.0020(19) -0.010(2) -0.0035(18)
C3 0.032(2) 0.031(2) 0.053(3) 0.0014(18) 0.002(2) 0.0040(18)
C4 0.029(2) 0.036(2) 0.0294(19) 0.0086(16) 0.0027(16) 0.0004(17)
C5 0.027(2) 0.0283(19) 0.039(2) 0.0048(16) 0.0012(17) 0.0041(16)
C6 0.028(2) 0.034(2) 0.035(2) 0.0097(16) 0.0042(17) 0.0048(17)
C7 0.027(2) 0.039(2) 0.039(2) 0.0058(18) 0.0007(17) -0.0012(18)
C8 0.025(2) 0.046(2) 0.041(2) 0.0081(19) -0.0008(18) 0.0030(18)
C9 0.031(2) 0.043(2) 0.042(2) 0.0084(19) -0.0006(18) 0.0025(19)
C10 0.042(3) 0.061(3) 0.044(3) 0.014(2) -0.005(2) 0.012(2)
C11 0.060(3) 0.072(3) 0.047(3) 0.012(2) -0.002(2) -0.031(3)
C12 0.028(2) 0.040(2) 0.034(2) 0.0031(17) 0.0019(17) 0.0001(19)
N1 0.0281(19) 0.052(2) 0.0319(18) 0.0030(15) -0.0001(15) -0.0025(16)
N2 0.0349(19) 0.0241(15) 0.0340(17) 0.0042(13) -0.0003(15) -0.0059(14)
N3 0.0261(18) 0.0228(15) 0.055(2) 0.0036(15) -0.0024(16) 0.0032(14)
N4 0.0241(18) 0.0337(17) 0.045(2) 0.0057(15) -0.0064(15) 0.0053(14)
O1 0.0256(14) 0.0329(14) 0.0429(15) 0.0072(12) 0.0094(12) 0.0047(11)
O2 0.0241(14) 0.0248(13) 0.0424(15) 0.0064(11) -0.0006(12) 0.0026(11)
O3 0.0282(15) 0.0390(15) 0.0328(14) -0.0004(12) -0.0044(12) -0.0003(12)
O4 0.0211(13) 0.0330(13) 0.0304(13) 0.0094(11) -0.0007(11) -0.0055(11)
O5 0.0222(15) 0.0383(16) 0.0378(15) 0.0091(13) 0.0004(13) -0.0023(13)
O6 0.0272(15) 0.0303(14) 0.0370(17) 0.0045(13) 0.0005(13) 0.0043(11)
O7 0.0264(14) 0.0344(14) 0.0472(16) 0.0201(13) 0.0051(12) 0.0046(12)
O8 0.0269(15) 0.0353(14) 0.0344(14) 0.0062(12) -0.0031(12) -0.0018(12)
O9 0.0335(16) 0.0282(14) 0.0566(18) 0.0087(13) 0.0022(14) -0.0012(12)
S1 0.0201(5) 0.0245(4) 0.0290(5) 0.0044(4) -0.0004(4) 0.0024(4)
Zn1 0.0219(3) 0.0240(2) 0.0313(3) 0.00609(17) -0.00105(18) 0.00052(18)

loop_
_atom_type_symbol
_atom_type_description
_atom_type_scat_dispersion_real
_atom_type_scat_dispersion_imag
_atom_type_scat_source
C C 0.0033 0.0016 'International Tables Vol C Tables 4.2.6.8 and 6.1.1.4'
H H 0.0000 0.0000 'International Tables Vol C Tables 4.2.6.8 and 6.1.1.4'
N N 0.0061 0.0033 'International Tables Vol C Tables 4.2.6.8 and 6.1.1.4'
O O 0.0106 0.0060 'International Tables Vol C Tables 4.2.6.8 and 6.1.1.4'
S S 0.1246 0.1234 'International Tables Vol C Tables 4.2.6.8 and 6.1.1.4'
Zn Zn 0.2839 1.4301 'International Tables Vol C Tables 4.2.6.8 and 6.1.1.4'

loop_
_geom_angle_atom_site_label_1
_geom_angle_atom_site_label_2
_geom_angle_atom_site_label_3
_geom_angle
_geom_angle_site_symmetry_1
_geom_angle_site_symmetry_3
C2 C1 H1 118.6 . .
N2 C1 H1 118.6 . .
N2 C1 C2 122.9(4) . .
C1 C2 H2 121.3 . .
C3 C2 C1 117.4(4) . .
C3 C2 H2 121.3 . .
C2 C3 H3 119.0 . .
C2 C3 C4 122.0(4) . .
C4 C3 H3 119.0 . .
C3 C4 C5 116.5(4) . .
C3 C4 N3 118.4(3) . .
N3 C4 C5 125.1(3) . .
C4 C5 H5 118.7 . .
N2 C5 C4 122.6(4) . .
N2 C5 H5 118.7 . .
N4 C6 N3 115.8(3) . .
O9 C6 N3 122.8(4) . .
O9 C6 N4 121.4(4) . .
H7A C7 H7B 107.8 . .
C8 C7 H7A 109.0 . .
C8 C7 H7B 109.0 . .
N4 C7 H7A 109.0 . .
N4 C7 H7B 109.0 . .
N4 C7 C8 113.0(3) . .
C7 C8 H8A 109.6 . .
C7 C8 H8B 109.6 . .
C7 C8 C9 110.2(3) . .
H8A C8 H8B 108.1 . .
C9 C8 H8A 109.6 . .
C9 C8 H8B 109.6 . .
C8 C9 H9A 109.0 . .
C8 C9 H9B 109.0 . .
C9 C9 C8 112.7(4) 2_847 .
C9 C9 H9A 109.0 2_847 .
C9 C9 H9B 109.0 2_847 .
H9A C9 H9B 107.8 . .
H10A C10 H10B 109.5 . .
H10A C10 H10C 109.5 . .
H10B C10 H10C 109.5 . .
N1 C10 H10A 109.5 . .
N1 C10 H10B 109.5 . .
N1 C10 H10C 109.5 . .
H11A C11 H11B 109.5 . .
H11A C11 H11C 109.5 . .
H11B C11 H11C 109.5 . .
N1 C11 H11A 109.5 . .
N1 C11 H11B 109.5 . .
N1 C11 H11C 109.5 . .
N1 C12 H12 118.1 . .
O8 C12 H12 118.1 . .
O8 C12 N1 123.8(4) . .
C11 N1 C10 118.3(4) . .
C12 N1 C10 120.5(4) . .
C12 N1 C11 121.1(4) . .
C1 N2 C5 118.6(3) . .
C1 N2 Zn1 122.3(3) . .
C5 N2 Zn1 119.1(2) . .
C4 N3 H3A 115.9 . .
C6 N3 C4 128.1(3) . .
C6 N3 H3A 115.9 . .
C6 N4 C7 121.2(3) . .
C6 N4 H4 119.4 . .
C7 N4 H4 119.4 . .
S1 O4 Zn1 129.13(15) . .
H5A O5 H5B 111.0 . .
Zn1 O5 H5A 109.9 . .
Zn1 O5 H5B 134(3) . .
H6A O6 H6B 106.5 . .
Zn1 O6 H6A 114.5 . .
Zn1 O6 H6B 99(3) . .
H7C O7 H7D 103.3 . .
Zn1 O7 H7C 110.9 . .
Zn1 O7 H7D 110.3 . .
C12 O8 Zn1 124.7(3) . .
O1 S1 O2 108.85(15) . .
O1 S1 O4 109.39(15) . .
O2 S1 O4 108.47(15) . .
O3 S1 O1 110.73(16) . .
O3 S1 O2 110.41(15) . .
O3 S1 O4 108.95(15) . .
N2 Zn1 O5 86.80(12) . .
N2 Zn1 O6 173.73(11) . .
O4 Zn1 N2 93.46(11) . .
O4 Zn1 O5 89.20(10) . .
O4 Zn1 O6 87.24(11) . .
O5 Zn1 O6 86.97(11) . .
O7 Zn1 N2 98.97(11) . .
O7 Zn1 O4 88.89(10) . .
O7 Zn1 O5 174.02(10) . .
O7 Zn1 O6 87.28(10) . .
O8 Zn1 N2 88.69(11) . .
O8 Zn1 O4 176.78(9) . .
O8 Zn1 O5 88.52(11) . .
O8 Zn1 O6 90.36(11) . .
O8 Zn1 O7 93.15(11) . .

loop_
_geom_bond_atom_site_label_1
_geom_bond_atom_site_label_2
_geom_bond_distance
_geom_bond_site_symmetry_2
C1 H1 0.9300 .
C1 C2 1.400(6) .
C1 N2 1.315(5) .
C2 H2 0.9300 .
C2 C3 1.357(6) .
C3 H3 0.9300 .
C3 C4 1.378(6) .
C4 C5 1.398(5) .
C4 N3 1.391(5) .
C5 H5 0.9300 .
C5 N2 1.351(5) .
C6 N3 1.381(5) .
C6 N4 1.343(5) .
C6 O9 1.233(5) .
C7 H7A 0.9700 .
C7 H7B 0.9700 .
C7 C8 1.501(5) .
C7 N4 1.441(5) .
C8 H8A 0.9700 .
C8 H8B 0.9700 .
C8 C9 1.536(6) .
C9 C9 1.536(8) 2_847
C9 H9A 0.9700 .
C9 H9B 0.9700 .
C10 H10A 0.9600 .
C10 H10B 0.9600 .
C10 H10C 0.9600 .
C10 N1 1.463(6) .
C11 H11A 0.9600 .
C11 H11B 0.9600 .
C11 H11C 0.9600 .
C11 N1 1.458(6) .
C12 H12 0.9300 .
C12 N1 1.313(5) .
C12 O8 1.241(5) .
N2 Zn1 2.124(3) .
N3 H3A 0.8600 .
N4 H4 0.8600 .
O1 S1 1.467(3) .
O2 S1 1.483(3) .
O3 S1 1.464(3) .
O4 S1 1.485(3) .
O4 Zn1 2.094(2) .
O5 H5A 0.8581 .
O5 Zn1 2.132(3) .
O5 H5B 0.75(4) .
O6 H6A 0.9414 .
O6 Zn1 2.181(3) .
O6 H6B 0.71(4) .
O7 H7C 0.8699 .
O7 H7D 0.8695 .
O7 Zn1 2.093(3) .
O8 Zn1 2.067(3) .

loop_
_geom_hbond_atom_site_label_D
_geom_hbond_atom_site_label_H
_geom_hbond_atom_site_label_A
_geom_hbond_distance_DH
_geom_hbond_distance_HA
_geom_hbond_distance_DA
_geom_hbond_angle_DHA
_geom_hbond_site_symmetry_A
N3 H3A O1 0.86 1.98 2.836(4) 174.1 2_646
N4 H4 O3 0.86 2.35 3.185(4) 164.5 2_646
O5 H5A O1 0.86 2.02 2.825(4) 156.7 .
O6 H6A O3 0.94 1.86 2.783(4) 165.8 2_556
O7 H7C O9 0.87 2.08 2.777(4) 136.8 1_455
O7 H7D O2 0.87 1.89 2.756(4) 172.9 2_556
O6 H6B O2 0.71(4) 2.15(4) 2.844(4) 164(4) .
O6 H6B O4 0.71(4) 2.61(4) 2.950(4) 111(4) .
O5 H5B O2 0.75(4) 2.02(4) 2.760(4) 173(5) 2_656
